data_7104364
loop_
_publ_author_name
'Wang, Miao'
'Xie, Ming-Hua'
'Wu, Chuan-De'
'Wang, Yan-Guang'

_publ_section_title
;
 From one to three: a serine derivate manipulated homochiral
 metal-organic framework.
;
_journal_issue 17
_journal_name_full 'Chemical communications (Cambridge, England)'
_journal_page_first 2396
_journal_page_last 2398
_journal_paper_doi 10.1039/b823323c
_journal_volume 34
_journal_year 2009
_chemical_absolute_configuration S
_chemical_formula_moiety 'C18 H20 Cl2 Cu2 N4 O6, H2 O'
_chemical_formula_sum 'C18 H22 Cl2 Cu2 N4 O7'
_chemical_formula_weight 604.38
_chemical_name_systematic
;
?
;
_space_group_IT_number 4
_symmetry_cell_setting monoclinic
_symmetry_space_group_name_Hall 'P 2yb'
_symmetry_space_group_name_H-M 'P 1 21 1'
_atom_sites_solution_hydrogens geom
_atom_sites_solution_primary direct
_atom_sites_solution_secondary difmap
_audit_creation_method SHELXL-97
_cell_angle_alpha 90.00
_cell_angle_beta 103.344(1)
_cell_angle_gamma 90.00
_cell_formula_units_Z 2
_cell_length_a 10.3787(2)
_cell_length_b 6.6130(1)
_cell_length_c 16.8336(2)
_cell_measurement_reflns_used 9767
_cell_measurement_temperature 293(2)
_cell_measurement_theta_max 27.56
_cell_measurement_theta_min 1.24
_cell_volume 1124.17(3)
_computing_cell_refinement 'Siemens SMART & SAINT'
_computing_data_collection 'Siemens SMART'
_computing_data_reduction 'Siemens XPREP'
_computing_molecular_graphics 'Siemens SHELXTL'
_computing_publication_material 'Siemens SHELXTL'
_computing_structure_refinement 'Siemens SHELXTL'
_computing_structure_solution 'Siemens SHELXTL'
_diffrn_ambient_temperature 296(2)
_diffrn_measured_fraction_theta_full 0.987
_diffrn_measured_fraction_theta_max 0.987
_diffrn_measurement_device_type 'Siemens SMART CCD area-detector'
_diffrn_measurement_method '\f and \w'
_diffrn_radiation_monochromator graphite
_diffrn_radiation_source 'fine-focus sealed tube'
_diffrn_radiation_type MoK\a
_diffrn_radiation_wavelength 0.71073
_diffrn_reflns_av_R_equivalents 0.0262
_diffrn_reflns_av_sigmaI/netI 0.0591
_diffrn_reflns_limit_h_max 13
_diffrn_reflns_limit_h_min -13
_diffrn_reflns_limit_k_max 8
_diffrn_reflns_limit_k_min -8
_diffrn_reflns_limit_l_max 21
_diffrn_reflns_limit_l_min -21
_diffrn_reflns_number 9767
_diffrn_reflns_theta_full 27.56
_diffrn_reflns_theta_max 27.56
_diffrn_reflns_theta_min 1.24
_diffrn_standards_decay_% 0
_diffrn_standards_interval_count 0
_diffrn_standards_interval_time .
_diffrn_standards_number 0
_exptl_absorpt_coefficient_mu 2.178
_exptl_absorpt_correction_T_max 0.859
_exptl_absorpt_correction_T_min 0.790
_exptl_absorpt_correction_type empirical
_exptl_absorpt_process_details '(SADABS; Sheldrick, 1996)'
_exptl_crystal_colour Blue
_exptl_crystal_density_diffrn 1.785
_exptl_crystal_density_method 'not measured'
_exptl_crystal_description Bloc
_exptl_crystal_F_000 612
_exptl_crystal_size_max 0.15
_exptl_crystal_size_mid 0.09
_exptl_crystal_size_min 0.07
_refine_diff_density_max 0.445
_refine_diff_density_min -0.375
_refine_diff_density_rms 0.074
_refine_ls_abs_structure_details 'Flack H D (1983), Acta Cryst. A39, 876-881'
_refine_ls_abs_structure_Flack 0.017(12)
_refine_ls_extinction_method none
_refine_ls_goodness_of_fit_ref 0.989
_refine_ls_hydrogen_treatment mixed
_refine_ls_matrix_type full
_refine_ls_number_parameters 304
_refine_ls_number_reflns 4669
_refine_ls_number_restraints 1
_refine_ls_restrained_S_all 0.989
_refine_ls_R_factor_gt 0.0371
_refine_ls_shift/su_max 0.000
_refine_ls_shift/su_mean 0.000
_refine_ls_structure_factor_coef Fsqd
_refine_ls_weighting_details 'calc w=1/[\s^2^(Fo^2^)+(0.0289P)^2^+0.0000P] where P=(Fo^2^+2Fc^2^)/3'
_refine_ls_weighting_scheme calc
_refine_ls_wR_factor_gt 0.0682
_refine_ls_wR_factor_ref 0.0746
_reflns_number_gt 3721
_reflns_number_total 4669
_reflns_threshold_expression >2sigma(I)
_cod_data_source_file b823323c.txt
_cod_data_source_block New
_cod_original_sg_symbol_H-M P2(1)
_cod_database_code 7104364
_refine_ls_r_factor_ref 0.0541

loop_
_symmetry_equiv_pos_as_xyz
'x, y, z'
'-x, y+1/2, -z'

loop_
_atom_site_label
_atom_site_type_symbol
_atom_site_fract_x
_atom_site_fract_y
_atom_site_fract_z
_atom_site_U_iso_or_equiv
_atom_site_adp_type
_atom_site_occupancy
_atom_site_symmetry_multiplicity
_atom_site_calc_flag
_atom_site_refinement_flags
_atom_site_disorder_assembly
_atom_site_disorder_group
Cu1 Cu -0.80916(5) -1.00399(7) 0.48872(2) 0.03589(19) Uani 1 1 d . . .
Cu2 Cu -0.83606(4) -0.44908(7) -0.00716(2) 0.03034(16) Uani 1 1 d . . .
Cl1 Cl -1.01746(10) -1.12166(19) 0.44132(6) 0.0401(3) Uani 1 1 d . . .
Cl2 Cl -1.03988(9) -0.58577(18) -0.05181(5) 0.0356(3) Uani 1 1 d . . .
O1 O -0.4793(3) -0.3618(5) 0.12894(15) 0.0435(8) Uani 1 1 d . . .
O2 O -0.6740(3) -0.3047(5) 0.04503(15) 0.0352(7) Uani 1 1 d . . .
O3 O -0.6641(3) -0.7171(5) -0.02360(15) 0.0468(8) Uani 1 1 d . . .
H3A H -0.6212 -0.7604 -0.0552 0.070 Uiso 1 1 calc R . .
O4 O -0.4603(3) 0.0547(6) -0.36283(16) 0.0597(10) Uani 1 1 d . . .
O5 O -0.6453(3) 0.1314(5) -0.45272(15) 0.0415(8) Uani 1 1 d . . .
O6 O -0.6634(3) -0.2742(5) -0.52624(16) 0.0557(10) Uani 1 1 d . . .
H6B H -0.6260 -0.3257 -0.5592 0.084 Uiso 1 1 calc R . .
O101 O -0.4806(8) -0.0908(11) 0.2606(4) 0.149(3) Uani 1 1 d . . .
H01A H -0.541(9) -0.172(17) 0.255(6) 0.179 Uiso 1 1 d . . .
H01B H -0.483(7) 0.067(19) 0.241(4) 0.179 Uiso 1 1 d . . .
N1 N -0.8065(3) -0.8514(7) 0.38727(17) 0.0359(9) Uani 1 1 d . . .
N2 N -0.7897(3) -0.6136(5) 0.09684(15) 0.0259(8) Uani 1 1 d . . .
H2B H -0.8224 -0.7411 0.0870 0.031 Uiso 1 1 calc R . .
N3 N -0.8340(3) -0.3217(6) -0.11338(16) 0.0293(8) Uani 1 1 d . . .
N4 N -0.7805(3) -0.1584(6) -0.40540(16) 0.0280(8) Uani 1 1 d . . .
H4B H -0.8228 -0.2798 -0.4135 0.034 Uiso 1 1 calc R . .
C1 C -0.8357(4) -0.6543(8) 0.3810(2) 0.0390(12) Uani 1 1 d . . .
H1A H -0.8502 -0.5865 0.4265 0.047 Uiso 1 1 calc R . .
C2 C -0.8453(4) -0.5484(7) 0.3098(2) 0.0369(11) Uani 1 1 d . . .
H2A H -0.8673 -0.4119 0.3075 0.044 Uiso 1 1 calc R . .
C3 C -0.8223(3) -0.6440(7) 0.24167(19) 0.0293(10) Uani 1 1 d . . .
C4 C -0.7877(4) -0.8460(7) 0.2482(2) 0.0368(11) Uani 1 1 d . . .
H4A H -0.7699 -0.9160 0.2041 0.044 Uiso 1 1 calc R . .
C5 C -0.7802(4) -0.9417(8) 0.3223(2) 0.0433(11) Uani 1 1 d . . .
H5A H -0.7553 -1.0771 0.3268 0.052 Uiso 1 1 calc R . .
C6 C -0.8392(3) -0.5234(7) 0.16335(19) 0.0338(10) Uani 1 1 d . . .
H6A H -0.8795 -0.3970 0.1578 0.041 Uiso 1 1 calc R . .
C7 C -0.6427(3) -0.6191(7) 0.1143(2) 0.0305(10) Uani 1 1 d . . .
H7A H -0.6060 -0.6550 0.1716 0.037 Uiso 1 1 calc R . .
C8 C -0.5944(4) -0.4133(8) 0.0959(2) 0.0329(11) Uani 1 1 d . . .
C9 C -0.6000(4) -0.7721(7) 0.0580(2) 0.0425(12) Uani 1 1 d . . .
H9A H -0.5046 -0.7692 0.0649 0.051 Uiso 1 1 calc R . .
H9B H -0.6259 -0.9075 0.0701 0.051 Uiso 1 1 calc R . .
C10 C -0.8046(4) -0.1252(7) -0.1183(2) 0.0354(10) Uani 1 1 d . . .
H10A H -0.7885 -0.0462 -0.0714 0.043 Uiso 1 1 calc R . .
C11 C -0.7977(3) -0.0377(7) -0.1921(2) 0.0353(10) Uani 1 1 d . . .
H11A H -0.7767 0.0987 -0.1938 0.042 Uiso 1 1 calc R . .
C12 C -0.8213(3) -0.1490(7) -0.26220(19) 0.0275(10) Uani 1 1 d . . .
C13 C -0.8479(4) -0.3532(7) -0.2564(2) 0.0401(12) Uani 1 1 d . . .
H13A H -0.8611 -0.4363 -0.3022 0.048 Uiso 1 1 calc R . .
C14 C -0.8545(4) -0.4309(8) -0.1810(2) 0.0392(11) Uani 1 1 d . . .
H14A H -0.8745 -0.5673 -0.1777 0.047 Uiso 1 1 calc R . .
C15 C -0.8240(4) -0.0436(7) -0.3420(2) 0.0345(11) Uani 1 1 d . . .
H15A H -0.8522 0.0898 -0.3507 0.041 Uiso 1 1 calc R . .
C16 C -0.6350(4) -0.1881(7) -0.3861(2) 0.0371(11) Uani 1 1 d . . .
H16A H -0.6027 -0.2327 -0.3295 0.044 Uiso 1 1 calc R . .
C17 C -0.5746(4) 0.0114(8) -0.4001(2) 0.0388(12) Uani 1 1 d . . .
C18 C -0.6014(5) -0.3424(8) -0.4452(2) 0.0506(13) Uani 1 1 d . . .
H18A H -0.5063 -0.3516 -0.4386 0.061 Uiso 1 1 calc R . .
H18B H -0.6348 -0.4748 -0.4352 0.061 Uiso 1 1 calc R . .

loop_
_atom_site_aniso_label
_atom_site_aniso_U_11
_atom_site_aniso_U_22
_atom_site_aniso_U_33
_atom_site_aniso_U_23
_atom_site_aniso_U_13
_atom_site_aniso_U_12
Cu1 0.0394(3) 0.0506(5) 0.0177(2) 0.0114(2) 0.00686(18) -0.0068(3)
Cu2 0.0348(2) 0.0407(4) 0.01519(19) 0.0067(2) 0.00498(16) -0.0092(3)
Cl1 0.0459(6) 0.0433(8) 0.0281(5) 0.0037(5) 0.0026(4) -0.0099(6)
Cl2 0.0361(5) 0.0410(8) 0.0276(4) 0.0036(5) 0.0029(4) -0.0100(5)
O1 0.0283(15) 0.064(2) 0.0373(14) 0.0034(17) 0.0064(12) -0.0132(15)
O2 0.0394(16) 0.0328(19) 0.0317(14) 0.0049(14) 0.0047(12) -0.0070(15)
O3 0.0521(18) 0.060(2) 0.0330(15) -0.0045(16) 0.0194(13) 0.0136(17)
O4 0.0327(15) 0.094(3) 0.0507(16) 0.017(2) 0.0058(12) -0.015(2)
O5 0.0411(16) 0.050(2) 0.0337(14) 0.0126(16) 0.0090(12) -0.0064(16)
O6 0.071(2) 0.070(3) 0.0320(15) 0.0052(17) 0.0234(15) 0.030(2)
O101 0.252(9) 0.087(5) 0.114(4) -0.030(4) 0.051(5) -0.017(5)
N1 0.0393(19) 0.049(3) 0.0213(15) 0.0100(18) 0.0103(13) -0.0053(19)
N2 0.0316(16) 0.031(2) 0.0166(13) 0.0020(15) 0.0088(12) -0.0054(16)
N3 0.0376(19) 0.034(2) 0.0175(14) 0.0059(16) 0.0097(13) -0.0061(18)
N4 0.0320(17) 0.032(2) 0.0211(14) 0.0028(15) 0.0080(12) -0.0029(17)
C1 0.045(2) 0.054(4) 0.0217(18) -0.001(2) 0.0152(17) -0.007(3)
C2 0.042(2) 0.045(3) 0.0271(18) 0.004(2) 0.0130(16) 0.000(2)
C3 0.0247(19) 0.043(3) 0.0213(17) 0.008(2) 0.0083(15) -0.001(2)
C4 0.053(3) 0.036(3) 0.0241(18) 0.001(2) 0.0146(17) 0.004(2)
C5 0.066(3) 0.037(3) 0.0273(18) 0.012(2) 0.0109(18) 0.003(3)
C6 0.040(2) 0.044(3) 0.0222(16) 0.014(2) 0.0162(15) 0.010(2)
C7 0.0255(19) 0.042(3) 0.0241(18) 0.005(2) 0.0058(15) 0.001(2)
C8 0.031(2) 0.046(3) 0.0245(17) 0.002(2) 0.0118(15) -0.004(2)
C9 0.047(3) 0.042(3) 0.040(2) 0.007(2) 0.013(2) 0.011(2)
C10 0.048(2) 0.039(3) 0.0201(17) -0.001(2) 0.0078(16) -0.010(2)
C11 0.043(2) 0.037(3) 0.0257(17) 0.001(2) 0.0086(16) -0.009(2)
C12 0.0270(19) 0.036(3) 0.0204(17) 0.008(2) 0.0081(15) -0.001(2)
C13 0.062(3) 0.039(3) 0.0219(18) 0.002(2) 0.0148(18) -0.007(3)
C14 0.064(3) 0.031(3) 0.0266(18) 0.003(2) 0.0171(17) 0.001(3)
C15 0.055(2) 0.031(3) 0.0222(17) 0.0084(19) 0.0199(17) 0.007(2)
C16 0.037(2) 0.051(3) 0.0247(19) 0.013(2) 0.0101(16) 0.007(2)
C17 0.034(2) 0.058(4) 0.0257(18) 0.008(2) 0.0104(15) -0.001(3)
C18 0.059(3) 0.056(4) 0.041(2) 0.011(3) 0.018(2) 0.020(3)

loop_
_atom_type_symbol
_atom_type_description
_atom_type_scat_dispersion_real
_atom_type_scat_dispersion_imag
_atom_type_scat_source
C C 0.0033 0.0016 'International Tables Vol C Tables 4.2.6.8 and 6.1.1.4'
H H 0.0000 0.0000 'International Tables Vol C Tables 4.2.6.8 and 6.1.1.4'
N N 0.0061 0.0033 'International Tables Vol C Tables 4.2.6.8 and 6.1.1.4'
O O 0.0106 0.0060 'International Tables Vol C Tables 4.2.6.8 and 6.1.1.4'
Cu Cu 0.3201 1.2651 'International Tables Vol C Tables 4.2.6.8 and 6.1.1.4'
Cl Cl 0.1484 0.1585 'International Tables Vol C Tables 4.2.6.8 and 6.1.1.4'

loop_
_geom_angle_atom_site_label_1
_geom_angle_atom_site_label_2
_geom_angle_atom_site_label_3
_geom_angle
_geom_angle_site_symmetry_1
_geom_angle_site_symmetry_3
_geom_angle_publ_flag
O5 Cu1 N1 91.01(13) 1_546 . ?
O5 Cu1 N4 81.59(12) 1_546 1_546 ?
N1 Cu1 N4 170.96(13) . 1_546 ?
O5 Cu1 Cl1 167.32(9) 1_546 . ?
N1 Cu1 Cl1 94.20(10) . . ?
N4 Cu1 Cl1 94.10(9) 1_546 . ?
O5 Cu1 O6 84.17(13) 1_546 1_546 ?
N1 Cu1 O6 98.85(13) . 1_546 ?
N4 Cu1 O6 75.34(11) 1_546 1_546 ?
Cl1 Cu1 O6 106.38(9) . 1_546 ?
O2 Cu2 N3 90.60(12) . . ?
O2 Cu2 N2 82.27(12) . . ?
N3 Cu2 N2 163.72(12) . . ?
O2 Cu2 Cl2 169.88(9) . . ?
N3 Cu2 Cl2 94.24(10) . . ?
N2 Cu2 Cl2 95.17(9) . . ?
O2 Cu2 Cl2 81.43(9) . 2_355 ?
N3 Cu2 Cl2 93.03(11) . 2_355 ?
N2 Cu2 Cl2 100.31(9) . 2_355 ?
Cl2 Cu2 Cl2 89.44(2) . 2_355 ?
C8 O2 Cu2 112.7(3) . . ?
C9 O3 H3A 109.5 . . ?
C17 O5 Cu1 110.7(3) . 1_564 ?
C18 O6 Cu1 106.8(2) . 1_564 ?
C18 O6 H6B 109.5 . . ?
Cu1 O6 H6B 142.2 1_564 . ?
H01A O101 H01B 129(10) . . ?
C5 N1 C1 117.3(4) . . ?
C5 N1 Cu1 121.7(3) . . ?
C1 N1 Cu1 121.0(3) . . ?
C6 N2 C7 112.6(3) . . ?
C6 N2 Cu2 112.8(3) . . ?
C7 N2 Cu2 102.3(2) . . ?
C6 N2 H2B 109.6 . . ?
C7 N2 H2B 109.6 . . ?
Cu2 N2 H2B 109.6 . . ?
C14 N3 C10 118.0(3) . . ?
C14 N3 Cu2 120.7(3) . . ?
C10 N3 Cu2 121.2(2) . . ?
C15 N4 C16 112.3(3) . . ?
C15 N4 Cu1 112.0(3) . 1_564 ?
C16 N4 Cu1 101.3(2) . 1_564 ?
C15 N4 H4B 110.3 . . ?
C16 N4 H4B 110.3 . . ?
Cu1 N4 H4B 110.3 1_564 . ?
N1 C1 C2 122.4(4) . . ?
N1 C1 H1A 118.8 . . ?
C2 C1 H1A 118.8 . . ?
C1 C2 C3 120.1(4) . . ?
C1 C2 H2A 119.9 . . ?
C3 C2 H2A 119.9 . . ?
C2 C3 C4 117.9(3) . . ?
C2 C3 C6 118.4(4) . . ?
C4 C3 C6 123.7(3) . . ?
C3 C4 C5 118.3(4) . . ?
C3 C4 H4A 120.9 . . ?
C5 C4 H4A 120.9 . . ?
N1 C5 C4 123.8(5) . . ?
N1 C5 H5A 118.1 . . ?
C4 C5 H5A 118.1 . . ?
N2 C6 C3 117.4(4) . . ?
N2 C6 H6A 121.3 . . ?
C3 C6 H6A 121.3 . . ?
N2 C7 C8 108.2(3) . . ?
N2 C7 C9 109.1(3) . . ?
C8 C7 C9 108.3(3) . . ?
N2 C7 H7A 110.4 . . ?
C8 C7 H7A 110.4 . . ?
C9 C7 H7A 110.4 . . ?
O1 C8 O2 123.8(4) . . ?
O1 C8 C7 119.1(4) . . ?
O2 C8 C7 117.1(3) . . ?
O3 C9 C7 107.0(3) . . ?
O3 C9 H9A 110.3 . . ?
C7 C9 H9A 110.3 . . ?
O3 C9 H9B 110.3 . . ?
C7 C9 H9B 110.3 . . ?
H9A C9 H9B 108.6 . . ?
N3 C10 C11 121.3(4) . . ?
N3 C10 H10A 119.3 . . ?
C11 C10 H10A 119.4 . . ?
C12 C11 C10 120.9(4) . . ?
C12 C11 H11A 119.6 . . ?
C10 C11 H11A 119.5 . . ?
C11 C12 C13 117.6(3) . . ?
C11 C12 C15 119.0(4) . . ?
C13 C12 C15 123.4(3) . . ?
C14 C13 C12 118.5(4) . . ?
C14 C13 H13A 120.7 . . ?
C12 C13 H13A 120.7 . . ?
N3 C14 C13 123.6(4) . . ?
N3 C14 H14A 118.2 . . ?
C13 C14 H14A 118.2 . . ?
N4 C15 C12 117.7(4) . . ?
N4 C15 H15A 121.2 . . ?
C12 C15 H15A 121.2 . . ?
N4 C16 C17 106.8(4) . . ?
N4 C16 C18 108.7(3) . . ?
C17 C16 C18 108.7(3) . . ?
N4 C16 H16A 110.8 . . ?
C17 C16 H16A 110.8 . . ?
C18 C16 H16A 110.8 . . ?
O4 C17 O5 122.2(5) . . ?
O4 C17 C16 120.5(4) . . ?
O5 C17 C16 117.2(3) . . ?
O6 C18 C16 106.9(3) . . ?
O6 C18 H18A 110.4 . . ?
C16 C18 H18A 110.4 . . ?
O6 C18 H18B 110.4 . . ?
C16 C18 H18B 110.4 . . ?
H18A C18 H18B 108.6 . . ?

loop_
_geom_bond_atom_site_label_1
_geom_bond_atom_site_label_2
_geom_bond_distance
_geom_bond_site_symmetry_2
_geom_bond_publ_flag
Cu1 O5 1.973(3) 1_546 ?
Cu1 N1 1.989(3) . ?
Cu1 N4 2.016(3) 1_546 ?
Cu1 Cl1 2.2626(11) . ?
Cu1 O6 2.392(3) 1_546 ?
Cu2 O2 1.957(3) . ?
Cu2 N3 1.981(3) . ?
Cu2 N2 2.023(3) . ?
Cu2 Cl2 2.2633(10) . ?
Cu2 Cl2 3.0010(12) 2_355 ?
O1 C8 1.243(4) . ?
O2 C8 1.266(5) . ?
O3 C9 1.428(5) . ?
O3 H3A 0.8200 . ?
O4 C17 1.241(4) . ?
O5 C17 1.285(5) . ?
O5 Cu1 1.973(3) 1_564 ?
O6 C18 1.440(5) . ?
O6 Cu1 2.392(3) 1_564 ?
O6 H6B 0.8200 . ?
O101 H01A 0.81(9) . ?
O101 H01B 1.09(11) . ?
N1 C5 1.329(5) . ?
N1 C1 1.337(6) . ?
N2 C6 1.463(4) . ?
N2 C7 1.486(4) . ?
N2 H2B 0.9100 . ?
N3 C14 1.323(5) . ?
N3 C10 1.342(6) . ?
N4 C15 1.463(4) . ?
N4 C16 1.483(5) . ?
N4 Cu1 2.016(3) 1_564 ?
N4 H4B 0.9100 . ?
C1 C2 1.371(5) . ?
C1 H1A 0.9300 . ?
C2 C3 1.378(5) . ?
C2 H2A 0.9300 . ?
C3 C4 1.382(6) . ?
C3 C6 1.516(5) . ?
C4 C5 1.384(5) . ?
C4 H4A 0.9300 . ?
C5 H5A 0.9300 . ?
C6 H6A 0.9300 . ?
C7 C8 1.507(6) . ?
C7 C9 1.521(5) . ?
C7 H7A 0.9800 . ?
C9 H9A 0.9700 . ?
C9 H9B 0.9700 . ?
C10 C11 1.386(5) . ?
C10 H10A 0.9300 . ?
C11 C12 1.364(5) . ?
C11 H11A 0.9300 . ?
C12 C13 1.386(6) . ?
C12 C15 1.509(5) . ?
C13 C14 1.386(5) . ?
C13 H13A 0.9300 . ?
C14 H14A 0.9300 . ?
C15 H15A 0.9300 . ?
C16 C17 1.503(7) . ?
C16 C18 1.520(6) . ?
C16 H16A 0.9800 . ?
C18 H18A 0.9700 . ?
C18 H18B 0.9700 . ?
